data_7015346
loop_
_publ_author_name
'Kopylovich, Maximilian N.'
'Nunes, Andreia C. C.'
'Mahmudov, Kamran T.'
'Haukka, Matti'
'Mac Leod, Tatiana C. O.'
'Martins, Lu\'isa M D R S'
'Kuznetsov, Maxim L.'
'Pombeiro, Armando J. L.'

_publ_section_title
;
 Complexes of copper(II) with 3-(ortho-substituted
 phenylhydrazo)pentane-2,4-diones: syntheses, properties and catalytic
 activity for cyclohexane oxidation.
;
_journal_issue 12
_journal_name_full 'Dalton transactions (Cambridge, England : 2003)'
_journal_page_first 2822
_journal_page_last 2836
_journal_paper_doi 10.1039/c0dt01527j
_journal_volume 40
_journal_year 2011
_chemical_formula_moiety 'C12 H10 Cu N2 O4'
_chemical_formula_sum 'C12 H10 Cu N2 O4'
_chemical_formula_weight 309.76
_chemical_name_systematic
;
?
;
_space_group_IT_number 14
_symmetry_cell_setting monoclinic
_symmetry_space_group_name_Hall '-P 2ybc'
_symmetry_space_group_name_H-M 'P 1 21/c 1'
_atom_sites_solution_hydrogens geom
_atom_sites_solution_primary direct
_atom_sites_solution_secondary difmap
_audit_creation_method SHELXL-97
_cell_angle_alpha 90.00
_cell_angle_beta 90.281(4)
_cell_angle_gamma 90.00
_cell_formula_units_Z 4
_cell_length_a 11.5658(13)
_cell_length_b 5.2797(6)
_cell_length_c 18.662(2)
_cell_measurement_reflns_used 2335
_cell_measurement_temperature 100(2)
_cell_measurement_theta_max 25.60
_cell_measurement_theta_min 2.80
_cell_volume 1139.6(2)
_computing_cell_refinement 'SAINT (Bruker AXS, 2009)'
_computing_data_collection 'APEX2 (Bruker AXS, 2009)'
_computing_data_reduction 'SAINT (Bruker AXS, 2009)'
_computing_molecular_graphics 'Diamond v.3.2c (Brandenburg, 2009)'
_computing_publication_material 'SHELXL-97 (Sheldrick, 2008)'
_computing_structure_refinement 'SHELXL-97 (Sheldrick, 2008)'
_computing_structure_solution 'SIR2008 (Burla et al., 2007)'
_diffrn_ambient_temperature 100(2)
_diffrn_detector_area_resol_mean 16
_diffrn_measured_fraction_theta_full 0.970
_diffrn_measured_fraction_theta_max 0.970
_diffrn_measurement_device '62mm x 62mm CCD camera on \k-goniostat'
_diffrn_measurement_device_type 'Bruker KAPPA APEX II DUO CCD'
_diffrn_measurement_method '\f scans and \w scans with \k offset'
_diffrn_radiation_monochromator 'curved graphite crystal'
_diffrn_radiation_source 'fine-focus sealed tube'
_diffrn_radiation_type MoK\a
_diffrn_radiation_wavelength 0.71073
_diffrn_reflns_av_R_equivalents 0.0624
_diffrn_reflns_av_sigmaI/netI 0.0582
_diffrn_reflns_limit_h_max 14
_diffrn_reflns_limit_h_min -13
_diffrn_reflns_limit_k_max 4
_diffrn_reflns_limit_k_min -6
_diffrn_reflns_limit_l_max 22
_diffrn_reflns_limit_l_min -22
_diffrn_reflns_number 6932
_diffrn_reflns_theta_full 25.85
_diffrn_reflns_theta_max 25.85
_diffrn_reflns_theta_min 2.18
_exptl_absorpt_coefficient_mu 1.928
_exptl_absorpt_correction_T_max 0.8768
_exptl_absorpt_correction_T_min 0.3622
_exptl_absorpt_correction_type multi-scan
_exptl_absorpt_process_details 'SADABS (Sheldrick, 2008)'
_exptl_crystal_colour black
_exptl_crystal_density_diffrn 1.805
_exptl_crystal_density_method 'not measured'
_exptl_crystal_description needle
_exptl_crystal_F_000 628
_exptl_crystal_size_max 0.66
_exptl_crystal_size_mid 0.13
_exptl_crystal_size_min 0.07
_refine_diff_density_max 0.909
_refine_diff_density_min -0.875
_refine_diff_density_rms 0.129
_refine_ls_extinction_method none
_refine_ls_goodness_of_fit_ref 0.970
_refine_ls_hydrogen_treatment constr
_refine_ls_matrix_type full
_refine_ls_number_parameters 174
_refine_ls_number_reflns 2149
_refine_ls_number_restraints 0
_refine_ls_restrained_S_all 0.970
_refine_ls_R_factor_all 0.0748
_refine_ls_R_factor_gt 0.0441
_refine_ls_shift/su_max 0.000
_refine_ls_shift/su_mean 0.000
_refine_ls_structure_factor_coef Fsqd
_refine_ls_weighting_details 'calc w=1/[\s^2^(Fo^2^)+(0.0888P)^2^+0.0000P] where P=(Fo^2^+2Fc^2^)/3'
_refine_ls_weighting_scheme calc
_refine_ls_wR_factor_gt 0.1218
_refine_ls_wR_factor_ref 0.1378
_reflns_number_gt 1450
_reflns_number_total 2149
_reflns_threshold_expression >2sigma(I)
_cod_data_source_file c0dt01527j.txt
_cod_data_source_block 13
_cod_original_sg_symbol_H-M 'P 21/c'
_cod_database_code 7015346

loop_
_symmetry_equiv_pos_as_xyz
'x, y, z'
'-x, y+1/2, -z+1/2'
'-x, -y, -z'
'x, -y-1/2, z-1/2'

loop_
_atom_site_label
_atom_site_type_symbol
_atom_site_fract_x
_atom_site_fract_y
_atom_site_fract_z
_atom_site_U_iso_or_equiv
_atom_site_adp_type
_atom_site_occupancy
_atom_site_symmetry_multiplicity
_atom_site_calc_flag
_atom_site_refinement_flags
_atom_site_disorder_assembly
_atom_site_disorder_group
Cu1 Cu 0.36747(4) 0.25656(10) 0.24626(3) 0.0168(2) Uani 1 1 d . . .
O4 O 0.0182(3) 0.9310(7) 0.18190(18) 0.0315(9) Uani 1 1 d . . .
O5 O 0.2820(3) 0.5311(6) 0.28437(16) 0.0202(7) Uani 1 1 d . . .
O6 O 0.4422(3) 0.2241(6) 0.34490(16) 0.0207(7) Uani 1 1 d . . .
O7 O 0.4531(3) -0.0324(6) 0.22212(15) 0.0205(7) Uani 1 1 d . . .
N1 N 0.2904(3) 0.2817(7) 0.15330(19) 0.0140(8) Uani 1 1 d . . .
N2 N 0.2074(3) 0.4400(7) 0.13892(18) 0.0167(8) Uani 1 1 d . . .
C1 C 0.3984(3) -0.0737(9) 0.0978(2) 0.0156(9) Uani 1 1 d . . .
C2 C 0.4153(4) -0.2303(8) 0.0376(2) 0.0182(10) Uani 1 1 d . . .
H2 H 0.4686 -0.3666 0.0412 0.022 Uiso 1 1 calc R . .
C3 C 0.3583(4) -0.1938(9) -0.0254(2) 0.0198(10) Uani 1 1 d . . .
H3 H 0.3707 -0.3043 -0.0648 0.024 Uiso 1 1 calc R . .
C4 C 0.2814(4) 0.0077(9) -0.0313(2) 0.0208(10) Uani 1 1 d . . .
H4 H 0.2428 0.0391 -0.0755 0.025 Uiso 1 1 calc R . .
C5 C 0.2611(4) 0.1626(9) 0.0273(2) 0.0199(10) Uani 1 1 d . . .
H5 H 0.2082 0.2994 0.0226 0.024 Uiso 1 1 calc R . .
C6 C 0.3162(3) 0.1230(9) 0.0928(2) 0.0166(10) Uani 1 1 d . . .
C7 C 0.1659(4) 0.6157(9) 0.1836(2) 0.0157(9) Uani 1 1 d . . .
C8 C 0.0696(4) 0.7636(9) 0.1494(2) 0.0202(10) Uani 1 1 d . . .
C9 C 0.0361(4) 0.6987(10) 0.0744(3) 0.0280(12) Uani 1 1 d . . .
H9A H -0.0267 0.8104 0.0585 0.042 Uiso 1 1 calc R . .
H9B H 0.0101 0.5222 0.0723 0.042 Uiso 1 1 calc R . .
H9C H 0.1030 0.7208 0.0429 0.042 Uiso 1 1 calc R . .
C10 C 0.2058(4) 0.6637(9) 0.2553(2) 0.0162(10) Uani 1 1 d . . .
C11 C 0.1618(4) 0.8781(9) 0.2995(2) 0.0202(10) Uani 1 1 d . . .
H11A H 0.0839 0.8380 0.3167 0.030 Uiso 1 1 calc R . .
H11B H 0.1589 1.0323 0.2703 0.030 Uiso 1 1 calc R . .
H11C H 0.2135 0.9050 0.3406 0.030 Uiso 1 1 calc R . .
C12 C 0.4723(4) -0.1315(9) 0.1610(2) 0.0193(10) Uani 1 1 d . . .

loop_
_atom_site_aniso_label
_atom_site_aniso_U_11
_atom_site_aniso_U_22
_atom_site_aniso_U_33
_atom_site_aniso_U_23
_atom_site_aniso_U_13
_atom_site_aniso_U_12
Cu1 0.0164(3) 0.0228(4) 0.0113(3) -0.0015(2) 0.0031(2) 0.0003(2)
O4 0.0302(19) 0.033(2) 0.031(2) -0.0038(17) -0.0007(16) 0.0124(17)
O5 0.0199(16) 0.0241(18) 0.0165(16) -0.0020(13) 0.0074(13) 0.0021(14)
O6 0.0189(16) 0.030(2) 0.0129(15) -0.0015(14) 0.0003(13) -0.0053(14)
O7 0.0265(18) 0.0241(19) 0.0111(16) -0.0009(13) 0.0054(13) 0.0030(14)
N1 0.0108(17) 0.019(2) 0.0118(17) -0.0009(15) 0.0035(14) -0.0003(15)
N2 0.0154(18) 0.019(2) 0.0156(19) 0.0000(16) 0.0066(15) -0.0045(16)
C1 0.015(2) 0.022(3) 0.010(2) 0.0003(18) 0.0089(17) -0.0027(18)
C2 0.020(2) 0.018(2) 0.017(2) 0.003(2) 0.0064(18) 0.0022(19)
C3 0.020(2) 0.030(3) 0.010(2) -0.0050(19) 0.0047(18) -0.0008(19)
C4 0.018(2) 0.033(3) 0.012(2) -0.0030(19) 0.0030(18) 0.003(2)
C5 0.017(2) 0.026(3) 0.017(2) 0.0010(19) 0.0050(18) 0.0046(19)
C6 0.018(2) 0.021(3) 0.011(2) -0.0012(19) 0.0077(17) -0.0039(19)
C7 0.015(2) 0.019(3) 0.014(2) 0.0023(18) 0.0071(17) -0.0026(18)
C8 0.017(2) 0.025(3) 0.018(2) 0.002(2) 0.0033(18) -0.002(2)
C9 0.018(2) 0.043(3) 0.023(3) 0.002(2) 0.001(2) 0.004(2)
C10 0.012(2) 0.019(2) 0.018(2) 0.0012(19) 0.0095(18) -0.0020(18)
C11 0.022(3) 0.023(3) 0.016(2) -0.004(2) 0.0089(19) 0.000(2)
C12 0.022(2) 0.023(3) 0.013(2) 0.004(2) 0.0065(18) -0.004(2)

loop_
_atom_type_symbol
_atom_type_description
_atom_type_scat_dispersion_real
_atom_type_scat_dispersion_imag
_atom_type_scat_source
C C 0.0033 0.0016 'International Tables Vol C Tables 4.2.6.8 and 6.1.1.4'
H H 0.0000 0.0000 'International Tables Vol C Tables 4.2.6.8 and 6.1.1.4'
N N 0.0061 0.0033 'International Tables Vol C Tables 4.2.6.8 and 6.1.1.4'
O O 0.0106 0.0060 'International Tables Vol C Tables 4.2.6.8 and 6.1.1.4'
Cu Cu 0.3201 1.2651 'International Tables Vol C Tables 4.2.6.8 and 6.1.1.4'

loop_
_geom_angle_atom_site_label_1
_geom_angle_atom_site_label_2
_geom_angle_atom_site_label_3
_geom_angle
_geom_angle_site_symmetry_1
_geom_angle_site_symmetry_3
_geom_angle_publ_flag
O7 Cu1 O5 171.76(13) . . yes
O7 Cu1 N1 94.65(13) . . yes
O5 Cu1 N1 92.57(14) . . yes
O7 Cu1 O6 85.78(12) . . yes
O5 Cu1 O6 86.85(13) . . yes
N1 Cu1 O6 177.77(13) . . ?
O7 Cu1 O7 88.86(6) . 2_655 ?
O5 Cu1 O7 90.25(12) . 2_655 ?
N1 Cu1 O7 124.85(13) . 2_655 ?
O6 Cu1 O7 57.32(11) . 2_655 ?
C10 O5 Cu1 129.4(3) . . ?
C12 O6 Cu1 101.6(3) 2_655 . ?
C12 O7 Cu1 130.0(3) . . ?
C12 O7 Cu1 82.9(3) . 2_645 ?
Cu1 O7 Cu1 140.12(15) . 2_645 ?
N2 N1 C6 111.6(3) . . ?
N2 N1 Cu1 124.1(3) . . ?
C6 N1 Cu1 124.3(3) . . ?
N1 N2 C7 125.7(4) . . ?
C2 C1 C6 118.4(4) . . ?
C2 C1 C12 115.6(4) . . ?
C6 C1 C12 126.1(4) . . ?
C3 C2 C1 122.6(4) . . ?
C3 C2 H2 118.7 . . ?
C1 C2 H2 118.7 . . ?
C2 C3 C4 119.0(4) . . ?
C2 C3 H3 120.5 . . ?
C4 C3 H3 120.5 . . ?
C5 C4 C3 120.0(4) . . ?
C5 C4 H4 120.0 . . ?
C3 C4 H4 120.0 . . ?
C4 C5 C6 121.7(4) . . ?
C4 C5 H5 119.1 . . ?
C6 C5 H5 119.1 . . ?
C5 C6 C1 118.3(4) . . ?
C5 C6 N1 120.5(4) . . ?
C1 C6 N1 121.3(4) . . ?
N2 C7 C10 126.1(4) . . ?
N2 C7 C8 111.3(4) . . ?
C10 C7 C8 122.6(4) . . ?
O4 C8 C9 120.4(4) . . ?
O4 C8 C7 121.7(4) . . ?
C9 C8 C7 118.0(4) . . ?
C8 C9 H9A 109.5 . . ?
C8 C9 H9B 109.5 . . ?
H9A C9 H9B 109.5 . . ?
C8 C9 H9C 109.5 . . ?
H9A C9 H9C 109.5 . . ?
H9B C9 H9C 109.5 . . ?
O5 C10 C7 122.0(4) . . ?
O5 C10 C11 115.3(4) . . ?
C7 C10 C11 122.7(4) . . ?
C10 C11 H11A 109.5 . . ?
C10 C11 H11B 109.5 . . ?
H11A C11 H11B 109.5 . . ?
C10 C11 H11C 109.5 . . ?
H11A C11 H11C 109.5 . . ?
H11B C11 H11C 109.5 . . ?
O6 C12 O7 118.0(4) 2_645 . ?
O6 C12 C1 120.4(4) 2_645 . ?
O7 C12 C1 121.6(4) . . ?

loop_
_geom_bond_atom_site_label_1
_geom_bond_atom_site_label_2
_geom_bond_distance
_geom_bond_site_symmetry_2
_geom_bond_publ_flag
Cu1 O7 1.875(3) . yes
Cu1 O5 1.895(3) . yes
Cu1 N1 1.951(4) . yes
Cu1 O6 2.037(3) . yes
Cu1 O7 2.426(3) 2_655 ?
O4 C8 1.227(5) . yes
O5 C10 1.248(5) . yes
O6 C12 1.254(6) 2_655 ?
O7 C12 1.275(5) . yes
O7 Cu1 2.426(3) 2_645 ?
N1 N2 1.300(5) . yes
N1 C6 1.438(6) . yes
N2 C7 1.338(6) . yes
C1 C2 1.409(6) . ?
C1 C6 1.411(6) . ?
C1 C12 1.485(6) . ?
C2 C3 1.359(7) . ?
C2 H2 0.9500 . ?
C3 C4 1.390(6) . ?
C3 H3 0.9500 . ?
C4 C5 1.387(6) . ?
C4 H4 0.9500 . ?
C5 C6 1.392(6) . ?
C5 H5 0.9500 . ?
C7 C10 1.435(6) . ?
C7 C8 1.500(6) . ?
C8 C9 1.491(7) . ?
C9 H9A 0.9800 . ?
C9 H9B 0.9800 . ?
C9 H9C 0.9800 . ?
C10 C11 1.492(6) . ?
C11 H11A 0.9800 . ?
C11 H11B 0.9800 . ?
C11 H11C 0.9800 . ?
C12 O6 1.254(6) 2_645 ?
